data_7047296
loop_
_publ_author_name
'Chuang, Wan-Jung'
'Narwane, Manmath'
'Chen, Hsing-Yin'
'Kao, Chai-Lin'
'Huang, Bin'
'Hsu, Kuang-Mei'
'Wang, Yun-Ming'
'Hsu, Sodio C. N.'

_publ_section_title
;
 Nitric oxide-release study of a bio-inspired copper(i)-nitrito complex
 under chemical and biological conditions.
;
_journal_issue 37
_journal_name_full 'Dalton transactions (Cambridge, England : 2003)'
_journal_page_first 13151
_journal_page_last 13157
_journal_paper_doi 10.1039/c8dt02281j
_journal_volume 47
_journal_year 2018
_chemical_formula_moiety 'C37 H34 B Cl2 Cu F4 N2 P2'
_chemical_formula_sum 'C37 H34 B Cl2 Cu F4 N2 P2'
_chemical_formula_weight 789.85
_space_group_IT_number 2
_space_group_name_Hall '-P 1'
_space_group_name_H-M_alt 'P -1'
_symmetry_cell_setting triclinic
_symmetry_space_group_name_Hall '-P 1'
_symmetry_space_group_name_H-M 'P -1'
_atom_sites_solution_hydrogens geom
_atom_sites_solution_primary direct
_atom_sites_solution_secondary difmap
_audit_creation_method SHELXL-97
_audit_update_record
;
2017-10-13 deposited with the CCDC.
2018-08-20 downloaded from the CCDC.
;
_cell_angle_alpha 106.227(4)
_cell_angle_beta 104.039(4)
_cell_angle_gamma 99.734(4)
_cell_formula_units_Z 2
_cell_length_a 9.6389(6)
_cell_length_b 14.0231(9)
_cell_length_c 15.2963(10)
_cell_measurement_reflns_used 6609
_cell_measurement_temperature 200(2)
_cell_measurement_theta_max 25.060
_cell_measurement_theta_min 0.830
_cell_volume 1862.6(2)
_computing_molecular_graphics 'Ortep-3 for Windows (Farrugia, 1997)'
_computing_publication_material 'WinGX publication routines (Farrugia, 1999)'
_computing_structure_refinement 'SHELXL-97 (Sheldrick, 1997)'
_computing_structure_solution 'SHELXS-86 (Sheldrick, 1986)'
_diffrn_ambient_temperature 200(2)
_diffrn_measured_fraction_theta_full 0.988
_diffrn_measured_fraction_theta_max 0.988
_diffrn_measurement_device_type 'Bruker APEX2'
_diffrn_radiation_monochromator graphite
_diffrn_radiation_source 'fine-focus sealed tube'
_diffrn_radiation_type MoK\a
_diffrn_radiation_wavelength 0.71073
_diffrn_reflns_av_R_equivalents 0.0347
_diffrn_reflns_av_sigmaI/netI 0.0565
_diffrn_reflns_limit_h_max 10
_diffrn_reflns_limit_h_min -11
_diffrn_reflns_limit_k_max 14
_diffrn_reflns_limit_k_min -16
_diffrn_reflns_limit_l_max 18
_diffrn_reflns_limit_l_min -16
_diffrn_reflns_number 15617
_diffrn_reflns_theta_full 25.06
_diffrn_reflns_theta_max 25.06
_diffrn_reflns_theta_min 1.74
_exptl_absorpt_coefficient_mu 0.865
_exptl_absorpt_correction_T_max 0.9580
_exptl_absorpt_correction_T_min 0.6766
_exptl_absorpt_correction_type multi-scan
_exptl_crystal_colour colorless
_exptl_crystal_density_diffrn 1.408
_exptl_crystal_density_method 'not measured'
_exptl_crystal_description prism
_exptl_crystal_F_000 808
_exptl_crystal_size_max 0.49
_exptl_crystal_size_mid 0.18
_exptl_crystal_size_min 0.05
_refine_diff_density_max 0.979
_refine_diff_density_min -1.022
_refine_diff_density_rms 0.078
_refine_ls_extinction_method none
_refine_ls_goodness_of_fit_ref 1.041
_refine_ls_hydrogen_treatment constr
_refine_ls_matrix_type full
_refine_ls_number_parameters 442
_refine_ls_number_reflns 6526
_refine_ls_number_restraints 0
_refine_ls_restrained_S_all 1.041
_refine_ls_R_factor_all 0.0779
_refine_ls_R_factor_gt 0.0536
_refine_ls_shift/su_max 0.000
_refine_ls_shift/su_mean 0.000
_refine_ls_structure_factor_coef Fsqd
_refine_ls_weighting_details 'calc w=1/[\s^2^(Fo^2^)+(0.0683P)^2^+1.7414P] where P=(Fo^2^+2Fc^2^)/3'
_refine_ls_weighting_scheme calc
_refine_ls_wR_factor_gt 0.1307
_refine_ls_wR_factor_ref 0.1446
_reflns_number_gt 4800
_reflns_number_total 6526
_reflns_threshold_expression >2sigma(I)
_cod_data_source_file c8dt02281j2.cif
_cod_data_source_block a12534
_cod_depositor_comments 'Adding full bibliography for 7047296--7047298.cif.'
_cod_database_code 7047296

loop_
_symmetry_equiv_pos_as_xyz
'x, y, z'
'-x, -y, -z'

loop_
_atom_site_label
_atom_site_type_symbol
_atom_site_fract_x
_atom_site_fract_y
_atom_site_fract_z
_atom_site_U_iso_or_equiv
_atom_site_adp_type
_atom_site_occupancy
_atom_site_symmetry_multiplicity
_atom_site_calc_flag
_atom_site_refinement_flags
_atom_site_disorder_assembly
_atom_site_disorder_group
C1 C 0.6670(4) 0.8986(3) 0.1404(3) 0.0292(8) Uani 1 1 d . . .
C2 C 0.7928(4) 0.9104(3) 0.2145(3) 0.0301(9) Uani 1 1 d . . .
C3 C 0.9287(4) 0.9149(3) 0.1974(3) 0.0417(10) Uani 1 1 d . . .
H3 H 1.0148 0.9222 0.2472 0.050 Uiso 1 1 calc R . .
C4 C 0.9372(5) 0.9089(4) 0.1070(3) 0.0470(11) Uani 1 1 d . . .
H4 H 1.0299 0.9115 0.0953 0.056 Uiso 1 1 calc R . .
C5 C 0.8150(5) 0.8991(3) 0.0343(3) 0.0445(11) Uani 1 1 d . . .
H5 H 0.8233 0.8963 -0.0270 0.053 Uiso 1 1 calc R . .
C6 C 0.6794(4) 0.8935(3) 0.0503(3) 0.0391(10) Uani 1 1 d . . .
H6 H 0.5941 0.8862 -0.0002 0.047 Uiso 1 1 calc R . .
C7 C 0.4593(4) 1.0080(3) 0.2010(3) 0.0305(9) Uani 1 1 d . . .
C8 C 0.5326(4) 1.0891(3) 0.1810(3) 0.0367(9) Uani 1 1 d . . .
H8 H 0.6079 1.0804 0.1515 0.044 Uiso 1 1 calc R . .
C9 C 0.4971(5) 1.1832(3) 0.2035(3) 0.0447(11) Uani 1 1 d . . .
H9 H 0.5487 1.2389 0.1904 0.054 Uiso 1 1 calc R . .
C10 C 0.3867(5) 1.1951(4) 0.2449(3) 0.0506(12) Uani 1 1 d . . .
H10 H 0.3606 1.2587 0.2593 0.061 Uiso 1 1 calc R . .
C11 C 0.3138(5) 1.1147(4) 0.2656(3) 0.0518(12) Uani 1 1 d . . .
H11 H 0.2379 1.1233 0.2945 0.062 Uiso 1 1 calc R . .
C12 C 0.3507(4) 1.0226(3) 0.2446(3) 0.0412(10) Uani 1 1 d . . .
H12 H 0.3012 0.9680 0.2602 0.049 Uiso 1 1 calc R . .
C13 C 0.3520(4) 0.8140(3) 0.0507(3) 0.0309(9) Uani 1 1 d . . .
C14 C 0.2686(4) 0.8644(3) 0.0005(3) 0.0360(9) Uani 1 1 d . . .
H14 H 0.2841 0.9367 0.0267 0.043 Uiso 1 1 calc R . .
C15 C 0.1634(4) 0.8107(4) -0.0870(3) 0.0462(11) Uani 1 1 d . . .
H15 H 0.1064 0.8461 -0.1200 0.055 Uiso 1 1 calc R . .
C16 C 0.1406(5) 0.7068(4) -0.1264(3) 0.0489(12) Uani 1 1 d . . .
H16 H 0.0684 0.6701 -0.1868 0.059 Uiso 1 1 calc R . .
C17 C 0.2234(5) 0.6557(4) -0.0778(3) 0.0514(12) Uani 1 1 d . . .
H17 H 0.2089 0.5837 -0.1053 0.062 Uiso 1 1 calc R . .
C18 C 0.3273(5) 0.7087(3) 0.0105(3) 0.0446(11) Uani 1 1 d . . .
H18 H 0.3822 0.6725 0.0440 0.053 Uiso 1 1 calc R . .
C19 C 0.4722(4) 0.6437(3) 0.3673(3) 0.0311(9) Uani 1 1 d . . .
C20 C 0.4693(4) 0.7379(3) 0.4280(3) 0.0296(8) Uani 1 1 d . . .
C21 C 0.4134(4) 0.7433(3) 0.5037(3) 0.0393(10) Uani 1 1 d . . .
H21 H 0.4106 0.8079 0.5438 0.047 Uiso 1 1 calc R . .
C22 C 0.3614(5) 0.6545(4) 0.5210(3) 0.0467(11) Uani 1 1 d . . .
H22 H 0.3239 0.6581 0.5735 0.056 Uiso 1 1 calc R . .
C23 C 0.3639(5) 0.5613(4) 0.4625(3) 0.0465(11) Uani 1 1 d . . .
H23 H 0.3282 0.5005 0.4749 0.056 Uiso 1 1 calc R . .
C24 C 0.4178(4) 0.5547(3) 0.3860(3) 0.0421(10) Uani 1 1 d . . .
H24 H 0.4179 0.4895 0.3456 0.050 Uiso 1 1 calc R . .
C25 C 0.7122(4) 0.6006(3) 0.2891(3) 0.0377(10) Uani 1 1 d . . .
C26 C 0.7284(6) 0.5202(4) 0.3218(4) 0.0637(15) Uani 1 1 d . . .
H26 H 0.6464 0.4811 0.3315 0.076 Uiso 1 1 calc R . .
C27 C 0.8638(7) 0.4953(6) 0.3408(4) 0.0825(19) Uani 1 1 d . . .
H27 H 0.8744 0.4399 0.3640 0.099 Uiso 1 1 calc R . .
C28 C 0.9802(6) 0.5501(5) 0.3261(4) 0.079(2) Uani 1 1 d . . .
H28 H 1.0723 0.5326 0.3388 0.095 Uiso 1 1 calc R . .
C29 C 0.9674(6) 0.6293(5) 0.2938(6) 0.098(3) Uani 1 1 d . . .
H29 H 1.0503 0.6675 0.2843 0.118 Uiso 1 1 calc R . .
C30 C 0.8316(5) 0.6555(4) 0.2743(4) 0.0680(16) Uani 1 1 d . . .
H30 H 0.8222 0.7109 0.2509 0.082 Uiso 1 1 calc R . .
C31 C 0.4064(4) 0.5368(3) 0.1686(3) 0.0369(9) Uani 1 1 d . . .
C32 C 0.4429(5) 0.4627(4) 0.1055(4) 0.0771(18) Uani 1 1 d . . .
H32 H 0.5439 0.4626 0.1147 0.093 Uiso 1 1 calc R . .
C33 C 0.3352(7) 0.3877(5) 0.0283(5) 0.113(3) Uani 1 1 d . . .
H33 H 0.3627 0.3368 -0.0149 0.135 Uiso 1 1 calc R . .
C34 C 0.1904(7) 0.3870(5) 0.0143(5) 0.089(2) Uani 1 1 d . . .
H34 H 0.1163 0.3349 -0.0379 0.107 Uiso 1 1 calc R . .
C35 C 0.1524(6) 0.4601(5) 0.0747(4) 0.0726(16) Uani 1 1 d . . .
H35 H 0.0513 0.4605 0.0643 0.087 Uiso 1 1 calc R . .
C36 C 0.2586(5) 0.5343(4) 0.1513(4) 0.0569(13) Uani 1 1 d . . .
H36 H 0.2295 0.5852 0.1935 0.068 Uiso 1 1 calc R . .
C37 C 0.0264(5) 0.2240(4) 0.4358(4) 0.0633(14) Uani 1 1 d . . .
H37A H 0.0045 0.2603 0.4944 0.076 Uiso 1 1 calc R A 1
H37B H 0.0408 0.1576 0.4419 0.076 Uiso 1 1 calc R A 1
N1 N 0.7762(3) 0.9124(2) 0.3058(2) 0.0335(7) Uani 1 1 d . . .
H1A H 0.7792 0.9780 0.3416 0.040 Uiso 1 1 calc R . .
H1B H 0.8511 0.8913 0.3390 0.040 Uiso 1 1 calc R . .
N2 N 0.5208(3) 0.8317(2) 0.4084(2) 0.0337(7) Uani 1 1 d . . .
H2A H 0.6068 0.8705 0.4560 0.040 Uiso 1 1 calc R . .
H2B H 0.4514 0.8692 0.4109 0.040 Uiso 1 1 calc R . .
P1 P 0.49170(10) 0.88006(8) 0.16725(7) 0.0296(2) Uani 1 1 d . . .
P2 P 0.54160(10) 0.64348(8) 0.26621(7) 0.0309(2) Uani 1 1 d . . .
Cu1 Cu 0.55954(5) 0.80703(3) 0.27746(3) 0.03229(16) Uani 1 1 d . . .
Cl1' Cl 0.1923(5) 0.2908(3) 0.4447(4) 0.0733(16) Uiso 0.432(9) 1 d P B 1
Cl1 Cl 0.1579(3) 0.3066(2) 0.4036(3) 0.0719(12) Uiso 0.568(9) 1 d P B 2
Cl2 Cl -0.13678(17) 0.19305(12) 0.34353(11) 0.0849(5) Uani 1 1 d . B .
F1 F 0.9529(3) 0.1080(2) 0.5641(2) 0.0661(8) Uani 1 1 d . . .
F2 F 0.7136(3) 0.05161(19) 0.47281(18) 0.0572(7) Uani 1 1 d . . .
F3 F 0.7747(3) 0.1224(2) 0.63329(18) 0.0590(7) Uani 1 1 d . . .
F4 F 0.8086(3) -0.03403(19) 0.5680(2) 0.0608(7) Uani 1 1 d . . .
B1 B 0.8120(5) 0.0623(4) 0.5590(3) 0.0351(11) Uani 1 1 d . . .

loop_
_atom_site_aniso_label
_atom_site_aniso_U_11
_atom_site_aniso_U_22
_atom_site_aniso_U_33
_atom_site_aniso_U_23
_atom_site_aniso_U_13
_atom_site_aniso_U_12
C1 0.0278(19) 0.031(2) 0.035(2) 0.0154(17) 0.0133(17) 0.0097(16)
C2 0.031(2) 0.028(2) 0.035(2) 0.0148(17) 0.0116(17) 0.0048(16)
C3 0.024(2) 0.054(3) 0.047(3) 0.023(2) 0.0093(19) 0.0054(19)
C4 0.037(2) 0.062(3) 0.054(3) 0.026(2) 0.025(2) 0.015(2)
C5 0.044(3) 0.061(3) 0.040(3) 0.025(2) 0.023(2) 0.015(2)
C6 0.039(2) 0.047(3) 0.038(2) 0.023(2) 0.0148(19) 0.0101(19)
C7 0.0270(19) 0.039(2) 0.025(2) 0.0142(17) 0.0046(16) 0.0052(17)
C8 0.033(2) 0.041(2) 0.038(2) 0.0172(19) 0.0111(18) 0.0064(18)
C9 0.059(3) 0.032(2) 0.043(3) 0.018(2) 0.014(2) 0.004(2)
C10 0.062(3) 0.039(3) 0.049(3) 0.010(2) 0.015(2) 0.020(2)
C11 0.053(3) 0.052(3) 0.057(3) 0.015(2) 0.027(2) 0.020(2)
C12 0.044(2) 0.043(3) 0.045(3) 0.019(2) 0.022(2) 0.013(2)
C13 0.0268(19) 0.035(2) 0.035(2) 0.0156(18) 0.0130(17) 0.0061(16)
C14 0.034(2) 0.040(2) 0.036(2) 0.0166(19) 0.0095(18) 0.0061(18)
C15 0.036(2) 0.063(3) 0.044(3) 0.028(2) 0.008(2) 0.013(2)
C16 0.039(2) 0.056(3) 0.038(3) 0.008(2) 0.002(2) 0.001(2)
C17 0.047(3) 0.044(3) 0.049(3) 0.003(2) 0.009(2) 0.005(2)
C18 0.042(2) 0.044(3) 0.049(3) 0.019(2) 0.011(2) 0.013(2)
C19 0.0260(19) 0.034(2) 0.039(2) 0.0217(18) 0.0095(17) 0.0087(16)
C20 0.0243(19) 0.035(2) 0.033(2) 0.0172(18) 0.0067(16) 0.0097(16)
C21 0.042(2) 0.047(3) 0.040(2) 0.023(2) 0.018(2) 0.0168(19)
C22 0.046(3) 0.064(3) 0.046(3) 0.033(2) 0.021(2) 0.018(2)
C23 0.045(3) 0.048(3) 0.059(3) 0.037(2) 0.019(2) 0.009(2)
C24 0.041(2) 0.040(2) 0.056(3) 0.028(2) 0.016(2) 0.0160(19)
C25 0.031(2) 0.039(2) 0.039(2) 0.0043(19) 0.0104(18) 0.0124(18)
C26 0.060(3) 0.095(4) 0.076(4) 0.059(3) 0.036(3) 0.049(3)
C27 0.085(4) 0.130(6) 0.073(4) 0.055(4) 0.037(3) 0.079(4)
C28 0.046(3) 0.089(5) 0.070(4) -0.016(3) -0.004(3) 0.036(3)
C29 0.037(3) 0.054(4) 0.172(7) -0.012(4) 0.043(4) 0.001(3)
C30 0.041(3) 0.040(3) 0.121(5) 0.013(3) 0.037(3) 0.010(2)
C31 0.036(2) 0.033(2) 0.044(3) 0.0172(19) 0.0115(19) 0.0077(18)
C32 0.040(3) 0.064(4) 0.088(4) -0.018(3) 0.001(3) 0.014(3)
C33 0.070(4) 0.080(5) 0.118(6) -0.044(4) -0.007(4) 0.023(3)
C34 0.063(4) 0.062(4) 0.095(5) 0.001(4) -0.013(4) -0.004(3)
C35 0.038(3) 0.083(4) 0.087(4) 0.032(4) 0.006(3) 0.001(3)
C36 0.035(2) 0.068(3) 0.062(3) 0.015(3) 0.014(2) 0.011(2)
C37 0.064(3) 0.068(4) 0.064(3) 0.035(3) 0.015(3) 0.017(3)
N1 0.0308(17) 0.0391(19) 0.0318(19) 0.0152(15) 0.0092(14) 0.0070(14)
N2 0.0360(18) 0.0305(18) 0.040(2) 0.0161(15) 0.0143(15) 0.0108(14)
P1 0.0262(5) 0.0349(6) 0.0331(6) 0.0188(5) 0.0105(4) 0.0071(4)
P2 0.0292(5) 0.0302(6) 0.0388(6) 0.0156(5) 0.0138(4) 0.0097(4)
Cu1 0.0339(3) 0.0319(3) 0.0368(3) 0.0195(2) 0.0128(2) 0.0068(2)
Cl2 0.0790(10) 0.0851(11) 0.0789(11) 0.0304(9) 0.0006(8) 0.0204(8)
F1 0.0407(15) 0.082(2) 0.091(2) 0.0497(17) 0.0255(14) 0.0114(14)
F2 0.0677(17) 0.0492(16) 0.0445(16) 0.0150(12) -0.0037(13) 0.0204(13)
F3 0.0684(17) 0.0679(18) 0.0542(17) 0.0227(14) 0.0306(14) 0.0306(14)
F4 0.0692(18) 0.0409(15) 0.0728(19) 0.0284(14) 0.0103(15) 0.0161(13)
B1 0.029(2) 0.036(3) 0.042(3) 0.017(2) 0.011(2) 0.007(2)

loop_
_atom_type_symbol
_atom_type_description
_atom_type_scat_dispersion_real
_atom_type_scat_dispersion_imag
_atom_type_scat_source
C C 0.0033 0.0016 'International Tables Vol C Tables 4.2.6.8 and 6.1.1.4'
H H 0.0000 0.0000 'International Tables Vol C Tables 4.2.6.8 and 6.1.1.4'
N N 0.0061 0.0033 'International Tables Vol C Tables 4.2.6.8 and 6.1.1.4'
P P 0.1023 0.0942 'International Tables Vol C Tables 4.2.6.8 and 6.1.1.4'
Cu Cu 0.3201 1.2651 'International Tables Vol C Tables 4.2.6.8 and 6.1.1.4'
Cl Cl 0.1484 0.1585 'International Tables Vol C Tables 4.2.6.8 and 6.1.1.4'
F F 0.0171 0.0103 'International Tables Vol C Tables 4.2.6.8 and 6.1.1.4'
B B 0.0013 0.0007 'International Tables Vol C Tables 4.2.6.8 and 6.1.1.4'

loop_
_geom_angle_atom_site_label_1
_geom_angle_atom_site_label_2
_geom_angle_atom_site_label_3
_geom_angle
C2 C1 C6 119.5(3)
C2 C1 P1 116.1(3)
C6 C1 P1 124.2(3)
C3 C2 C1 119.7(3)
C3 C2 N1 121.8(3)
C1 C2 N1 118.3(3)
C4 C3 C2 119.4(4)
C4 C3 H3 120.3
C2 C3 H3 120.3
C5 C4 C3 121.4(4)
C5 C4 H4 119.3
C3 C4 H4 119.3
C4 C5 C6 119.6(4)
C4 C5 H5 120.2
C6 C5 H5 120.2
C5 C6 C1 120.3(4)
C5 C6 H6 119.8
C1 C6 H6 119.8
C8 C7 C12 118.8(4)
C8 C7 P1 123.2(3)
C12 C7 P1 117.9(3)
C7 C8 C9 120.6(4)
C7 C8 H8 119.7
C9 C8 H8 119.7
C10 C9 C8 119.5(4)
C10 C9 H9 120.3
C8 C9 H9 120.3
C9 C10 C11 120.2(4)
C9 C10 H10 119.9
C11 C10 H10 119.9
C12 C11 C10 120.2(4)
C12 C11 H11 119.9
C10 C11 H11 119.9
C11 C12 C7 120.8(4)
C11 C12 H12 119.6
C7 C12 H12 119.6
C18 C13 C14 118.3(4)
C18 C13 P1 118.6(3)
C14 C13 P1 123.1(3)
C15 C14 C13 120.7(4)
C15 C14 H14 119.6
C13 C14 H14 119.6
C16 C15 C14 120.5(4)
C16 C15 H15 119.7
C14 C15 H15 119.7
C15 C16 C17 119.4(4)
C15 C16 H16 120.3
C17 C16 H16 120.3
C16 C17 C18 120.5(4)
C16 C17 H17 119.8
C18 C17 H17 119.8
C17 C18 C13 120.5(4)
C17 C18 H18 119.7
C13 C18 H18 119.7
C20 C19 C24 118.0(4)
C20 C19 P2 118.0(3)
C24 C19 P2 124.0(3)
C21 C20 C19 121.1(3)
C21 C20 N2 119.7(3)
C19 C20 N2 119.2(3)
C20 C21 C22 119.8(4)
C20 C21 H21 120.1
C22 C21 H21 120.1
C23 C22 C21 120.1(4)
C23 C22 H22 120.0
C21 C22 H22 120.0
C22 C23 C24 120.7(4)
C22 C23 H23 119.6
C24 C23 H23 119.6
C23 C24 C19 120.4(4)
C23 C24 H24 119.8
C19 C24 H24 119.8
C26 C25 C30 118.9(4)
C26 C25 P2 124.4(3)
C30 C25 P2 116.7(4)
C25 C26 C27 120.6(5)
C25 C26 H26 119.7
C27 C26 H26 119.7
C28 C27 C26 119.8(6)
C28 C27 H27 120.1
C26 C27 H27 120.1
C29 C28 C27 120.9(5)
C29 C28 H28 119.6
C27 C28 H28 119.6
C28 C29 C30 120.1(6)
C28 C29 H29 120.0
C30 C29 H29 120.0
C25 C30 C29 119.7(6)
C25 C30 H30 120.1
C29 C30 H30 120.1
C32 C31 C36 117.1(4)
C32 C31 P2 123.8(3)
C36 C31 P2 118.9(3)
C31 C32 C33 121.2(5)
C31 C32 H32 119.4
C33 C32 H32 119.4
C34 C33 C32 120.0(6)
C34 C33 H33 120.0
C32 C33 H33 120.0
C35 C34 C33 119.7(5)
C35 C34 H34 120.2
C33 C34 H34 120.2
C34 C35 C36 120.4(5)
C34 C35 H35 119.8
C36 C35 H35 119.8
C35 C36 C31 121.6(5)
C35 C36 H36 119.2
C31 C36 H36 119.2
Cl1' C37 Cl2 127.6(4)
Cl1' C37 Cl1 24.16(17)
Cl2 C37 Cl1 103.9(3)
Cl1' C37 H37A 105.4
Cl2 C37 H37A 105.4
Cl1 C37 H37A 113.1
Cl1' C37 H37B 105.4
Cl2 C37 H37B 105.4
Cl1 C37 H37B 121.6
H37A C37 H37B 106.0
C2 N1 Cu1 107.0(2)
C2 N1 H1A 110.3
Cu1 N1 H1A 110.3
C2 N1 H1B 110.3
Cu1 N1 H1B 110.3
H1A N1 H1B 108.6
C20 N2 Cu1 114.4(2)
C20 N2 H2A 108.7
Cu1 N2 H2A 108.7
C20 N2 H2B 108.7
Cu1 N2 H2B 108.7
H2A N2 H2B 107.6
C7 P1 C1 104.70(17)
C7 P1 C13 102.85(17)
C1 P1 C13 104.56(17)
C7 P1 Cu1 120.63(12)
C1 P1 Cu1 96.44(12)
C13 P1 Cu1 124.49(13)
C31 P2 C19 102.43(17)
C31 P2 C25 105.32(18)
C19 P2 C25 106.09(18)
C31 P2 Cu1 123.20(14)
C19 P2 Cu1 98.67(13)
C25 P2 Cu1 118.29(14)
N2 Cu1 N1 106.15(12)
N2 Cu1 P2 87.99(9)
N1 Cu1 P2 120.78(9)
N2 Cu1 P1 129.22(9)
N1 Cu1 P1 81.67(8)
P2 Cu1 P1 131.66(4)
F1 B1 F2 110.4(4)
F1 B1 F3 108.6(4)
F2 B1 F3 110.1(4)
F1 B1 F4 109.1(4)
F2 B1 F4 109.4(4)
F3 B1 F4 109.2(3)

loop_
_geom_bond_atom_site_label_1
_geom_bond_atom_site_label_2
_geom_bond_distance
C1 C2 1.394(5)
C1 C6 1.394(5)
C1 P1 1.827(3)
C2 C3 1.391(5)
C2 N1 1.437(5)
C3 C4 1.384(6)
C3 H3 0.9500
C4 C5 1.368(6)
C4 H4 0.9500
C5 C6 1.380(5)
C5 H5 0.9500
C6 H6 0.9500
C7 C8 1.384(5)
C7 C12 1.384(5)
C7 P1 1.826(4)
C8 C9 1.390(6)
C8 H8 0.9500
C9 C10 1.374(6)
C9 H9 0.9500
C10 C11 1.380(6)
C10 H10 0.9500
C11 C12 1.371(6)
C11 H11 0.9500
C12 H12 0.9500
C13 C18 1.385(6)
C13 C14 1.390(5)
C13 P1 1.828(4)
C14 C15 1.381(6)
C14 H14 0.9500
C15 C16 1.368(6)
C15 H15 0.9500
C16 C17 1.380(6)
C16 H16 0.9500
C17 C18 1.383(6)
C17 H17 0.9500
C18 H18 0.9500
C19 C20 1.396(5)
C19 C24 1.401(5)
C19 P2 1.827(4)
C20 C21 1.380(5)
C20 N2 1.462(5)
C21 C22 1.381(6)
C21 H21 0.9500
C22 C23 1.370(6)
C22 H22 0.9500
C23 C24 1.378(6)
C23 H23 0.9500
C24 H24 0.9500
C25 C26 1.372(6)
C25 C30 1.376(6)
C25 P2 1.833(4)
C26 C27 1.392(7)
C26 H26 0.9500
C27 C28 1.351(9)
C27 H27 0.9500
C28 C29 1.348(9)
C28 H28 0.9500
C29 C30 1.404(7)
C29 H29 0.9500
C30 H30 0.9500
C31 C32 1.364(6)
C31 C36 1.377(6)
C31 P2 1.821(4)
C32 C33 1.386(7)
C32 H32 0.9500
C33 C34 1.357(8)
C33 H33 0.9500
C34 C35 1.341(8)
C34 H34 0.9500
C35 C36 1.371(7)
C35 H35 0.9500
C36 H36 0.9500
C37 Cl1' 1.664(6)
C37 Cl2 1.733(5)
C37 Cl1 1.822(6)
C37 H37A 0.9900
C37 H37B 0.9900
N1 Cu1 2.212(3)
N1 H1A 0.9200
N1 H1B 0.9200
N2 Cu1 2.072(3)
N2 H2A 0.9200
N2 H2B 0.9200
P1 Cu1 2.2305(11)
P2 Cu1 2.2250(11)
F1 B1 1.373(5)
F2 B1 1.377(5)
F3 B1 1.378(5)
F4 B1 1.391(5)
